data_4340429
loop_
_publ_author_name
'G\'alvez-Ruiz, Juan Carlos'
'Holl, Gerhard'
'Karaghiosoff, Konstantin'
'Klap\"otke, Thomas M'
'L\"ohnwitz, Karolin'
'Mayer, Peter'
'N\"oth, Heinrich'
'Polborn, Kurt'
'Rohbogner, Christoph J.'
'Suter, Max'
'Weigand, Jan J.'

_publ_contact_author
;
 Thomas M. Klap\"otke 
 Department Chemie
 Universit\"at M\"unchen
 Butenandtstr. 5-13
 D-81377 M\"unchen
 Germany
;
_publ_section_title
;
 Derivatives of 1,5-diamino-1H-tetrazole: a new family of energetic
 heterocyclic-based salts.
;
_journal_issue 12
_journal_name_full 'Inorganic chemistry'
_journal_page_first 4237
_journal_page_last 4253
_journal_paper_doi 10.1021/ic050104g
_journal_volume 44
_journal_year 2005
_chemical_formula_moiety 'C H5 N6^+  N O3^-'
_chemical_formula_sum 'C H5 N7 O3'
_chemical_formula_weight 163.12
_chemical_name_systematic
; 
 ? 
;
_space_group_IT_number 15
_symmetry_cell_setting monoclinic
_symmetry_space_group_name_Hall '-C 2yc'
_symmetry_space_group_name_H-M 'C 1 2/c 1'
_atom_sites_solution_hydrogens geom
_atom_sites_solution_primary direct
_atom_sites_solution_secondary difmap
_audit_creation_date 20-01-05
_audit_creation_method SHELXL
_audit_update_record ' ?'
_cell_angle_alpha 90.00
_cell_angle_beta 112.230(11)
_cell_angle_gamma 90.00
_cell_formula_units_Z 8
_cell_length_a 17.898(3)
_cell_length_b 5.2292(8)
_cell_length_c 14.479(2)
_cell_measurement_reflns_used 25
_cell_measurement_temperature 295(2)
_cell_measurement_theta_max 18
_cell_measurement_theta_min 9
_cell_volume 1254.4(3)
_computing_cell_refinement CAD4(Nonius,_1977)
_computing_data_collection CAD4(Nonius,_1977)
_computing_data_reduction process_MOLEN(Fair,_1990)
_computing_molecular_graphics ZORTEP(Zsolnai,Huttner,_1994)
_computing_publication_material 'SHELXL-93 (Sheldrick, 1993)'
_computing_structure_refinement 'SHELXL-93 (Sheldrick, 1993)'
_computing_structure_solution 'SHELXS-86 (Sheldrick, 1990)'
_diffrn_ambient_temperature 295(2)
_diffrn_measurement_device Nonius_CAD4
_diffrn_measurement_method \o-2\T-scan
_diffrn_radiation_monochromator graphite
_diffrn_radiation_source 'fine-focus sealed tube'
_diffrn_radiation_type MoK\a
_diffrn_radiation_wavelength 0.71073
_diffrn_reflns_av_R_equivalents 0.0150
_diffrn_reflns_av_sigmaI/netI 0.0102
_diffrn_reflns_limit_h_max 18
_diffrn_reflns_limit_h_min -20
_diffrn_reflns_limit_k_max 5
_diffrn_reflns_limit_k_min 0
_diffrn_reflns_limit_l_max 16
_diffrn_reflns_limit_l_min 0
_diffrn_reflns_number 1027
_diffrn_reflns_theta_max 23.97
_diffrn_reflns_theta_min 2.46
_diffrn_standards_decay_% 2.6
_diffrn_standards_interval_time 7200
_diffrn_standards_number 3
_exptl_absorpt_coefficient_mu 0.159
_exptl_absorpt_correction_T_max 0.9982
_exptl_absorpt_correction_T_min 0.9547
_exptl_absorpt_correction_type 'semi-empirical by psi-scans'
_exptl_crystal_colour colourless
_exptl_crystal_density_diffrn 1.727
_exptl_crystal_description plate
_exptl_crystal_F_000 672
_exptl_crystal_size_max 0.53
_exptl_crystal_size_mid 0.47
_exptl_crystal_size_min 0.20
_refine_diff_density_max 0.173
_refine_diff_density_min -0.160
_refine_diff_density_rms 0.039
_refine_ls_extinction_coef 0.0088(11)
_refine_ls_extinction_expression Fc^*^=kFc[1+0.001xFc^2^\l^3^/sin(2\q)]^-1/4^
_refine_ls_extinction_method SHELXL
_refine_ls_goodness_of_fit_all 1.050
_refine_ls_goodness_of_fit_obs 1.061
_refine_ls_matrix_type full
_refine_ls_number_parameters 101
_refine_ls_number_reflns 981
_refine_ls_number_restraints 0
_refine_ls_restrained_S_all 1.050
_refine_ls_restrained_S_obs 1.061
_refine_ls_R_factor_all 0.0346
_refine_ls_R_factor_obs 0.0315
_refine_ls_shift/esd_max 0.000
_refine_ls_shift/esd_mean 0.000
_refine_ls_structure_factor_coef Fsqd
_refine_ls_weighting_details 'w=1/[\s^2^(Fo^2^)+(0.0446P)^2^+1.1452P] where P=(Fo^2^+2Fc^2^)/3'
_refine_ls_weighting_scheme calc
_refine_ls_wR_factor_all 0.0861
_refine_ls_wR_factor_obs 0.0829
_reflns_number_observed 900
_reflns_number_total 981
_reflns_observed_criterion >2sigma(I)
_cod_data_source_file ic050104gsi20050122_053049.cif
_cod_data_source_block weig12
_cod_depositor_comments
;
The following automatic conversions were performed:

'_refine_ls_weighting_scheme' value 'calc
w=1/[\s^2^(Fo^2^)+(0.0446P)^2^+1.1452P] where P=(Fo^2^+2Fc^2^)/3' was
changed to 'calc'. New tag '_refine_ls_weighting_details' was
created. The value of the new tag was set to
'w=1/[\s^2^(Fo^2^)+(0.0446P)^2^+1.1452P] where P=(Fo^2^+2Fc^2^)/3'.

Automatic conversion script
Id: cif_fix_values 3143 2015-03-26 13:38:13Z robertas 
;
_cod_original_cell_volume 1254.5(3)
_cod_original_sg_symbol_H-M C2/c
_cod_database_code 4340429

loop_
_symmetry_equiv_pos_as_xyz
'x, y, z'
'-x, y, -z+1/2'
'x+1/2, y+1/2, z'
'-x+1/2, y+1/2, -z+1/2'
'-x, -y, -z'
'x, -y, z-1/2'
'-x+1/2, -y+1/2, -z'
'x+1/2, -y+1/2, z-1/2'

loop_
_atom_site_aniso_label
_atom_site_aniso_U_11
_atom_site_aniso_U_22
_atom_site_aniso_U_33
_atom_site_aniso_U_23
_atom_site_aniso_U_13
_atom_site_aniso_U_12
O1 0.0449(7) 0.0542(8) 0.0349(7) -0.0015(6) 0.0052(6) -0.0179(6)
O2 0.0540(8) 0.0527(8) 0.0413(7) 0.0011(6) 0.0171(6) -0.0203(7)
O3 0.0533(8) 0.0614(9) 0.0300(7) 0.0089(6) 0.0039(6) -0.0068(7)
N1 0.0334(7) 0.0311(8) 0.0275(7) -0.0007(6) 0.0113(6) -0.0013(6)
N2 0.0387(8) 0.0344(8) 0.0369(8) -0.0012(6) 0.0133(6) -0.0046(6)
N3 0.0429(8) 0.0415(9) 0.0444(9) 0.0049(7) 0.0171(7) -0.0015(7)
N4 0.0400(8) 0.0506(9) 0.0282(7) 0.0070(7) 0.0090(6) 0.0071(7)
N5 0.0428(9) 0.0516(10) 0.0446(9) -0.0120(8) 0.0047(7) -0.0069(8)
N6 0.0543(10) 0.0397(9) 0.0378(8) 0.0040(7) 0.0211(7) -0.0008(7)
N7 0.0337(8) 0.0397(9) 0.0309(8) 0.0006(6) 0.0087(6) -0.0027(6)
C1 0.0291(8) 0.0389(10) 0.0318(9) -0.0050(7) 0.0103(7) 0.0051(7)

loop_
_atom_site_label
_atom_site_type_symbol
_atom_site_fract_x
_atom_site_fract_y
_atom_site_fract_z
_atom_site_U_iso_or_equiv
_atom_site_thermal_displace_type
_atom_site_occupancy
_atom_site_calc_flag
_atom_site_refinement_flags
O1 O 0.86930(8) -0.5224(3) 0.48716(9) 0.0476(4) Uani 1 d .
O2 O 0.95933(8) -0.2284(3) 0.51868(9) 0.0496(4) Uani 1 d .
O3 O 0.95213(8) -0.4573(3) 0.63879(9) 0.0517(4) Uani 1 d .
N1 N 0.82353(8) -0.1859(3) 0.16190(9) 0.0307(4) Uani 1 d .
N2 N 0.77739(8) -0.4008(3) 0.14957(10) 0.0370(4) Uani 1 d .
N3 N 0.79481(9) -0.4997(3) 0.23454(12) 0.0428(4) Uani 1 d .
N4 N 0.85316(8) -0.3573(3) 0.30233(10) 0.0408(4) Uani 1 d .
H4 H 0.87515(8) -0.3906(3) 0.36505(10) 0.049 Uiso 1 calc R
N5 N 0.92321(9) 0.0269(3) 0.29430(12) 0.0498(5) Uani 1 d .
H5A H 0.92854(9) 0.1446(3) 0.25576(12) 0.060 Uiso 1 calc R
H5B H 0.95200(9) 0.0309(3) 0.35716(12) 0.060 Uiso 1 calc R
N6 N 0.82323(10) -0.0283(3) 0.08488(11) 0.0429(4) Uani 1 d .
H6A H 0.78041(10) 0.0110(3) 0.06175(11) 0.051 Uiso 1 d R
H6B H 0.84981(10) -0.1159(3) 0.05595(11) 0.051 Uiso 1 d R
N7 N 0.92801(8) -0.4023(3) 0.54997(10) 0.0358(4) Uani 1 d .
C1 C 0.87155(9) -0.1575(3) 0.25745(12) 0.0336(4) Uani 1 d .

loop_
_atom_type_symbol
_atom_type_description
_atom_type_scat_dispersion_real
_atom_type_scat_dispersion_imag
_atom_type_scat_source
C C 0.0033 0.0016 'International Tables Vol C Tables 4.2.6.8 and 6.1.1.4'
H H 0.0000 0.0000 'International Tables Vol C Tables 4.2.6.8 and 6.1.1.4'
O O 0.0106 0.0060 'International Tables Vol C Tables 4.2.6.8 and 6.1.1.4'
N N 0.0061 0.0033 'International Tables Vol C Tables 4.2.6.8 and 6.1.1.4'

loop_
_geom_angle_atom_site_label_1
_geom_angle_atom_site_label_2
_geom_angle_atom_site_label_3
_geom_angle
C1 N1 N2 110.37(13)
C1 N1 N6 125.05(14)
N2 N1 N6 124.50(13)
N3 N2 N1 107.21(13)
N2 N3 N4 108.68(14)
C1 N4 N3 110.00(13)
O3 N7 O2 121.77(14)
O3 N7 O1 120.31(15)
O2 N7 O1 117.92(13)
N5 C1 N1 125.9(2)
N5 C1 N4 130.3(2)
N1 C1 N4 103.72(14)

loop_
_geom_bond_atom_site_label_1
_geom_bond_atom_site_label_2
_geom_bond_distance
O1 N7 1.266(2)
O2 N7 1.241(2)
O3 N7 1.226(2)
N1 C1 1.332(2)
N1 N2 1.366(2)
N1 N6 1.385(2)
N2 N3 1.260(2)
N3 N4 1.354(2)
N4 C1 1.335(2)
N5 C1 1.303(2)

loop_
_geom_torsion_atom_site_label_1
_geom_torsion_atom_site_label_2
_geom_torsion_atom_site_label_3
_geom_torsion_atom_site_label_4
_geom_torsion
C1 N1 N2 N3 1.3(2)
N6 N1 N2 N3 178.10(14)
N1 N2 N3 N4 -1.6(2)
N2 N3 N4 C1 1.4(2)
N2 N1 C1 N5 179.7(2)
N6 N1 C1 N5 2.9(3)
N2 N1 C1 N4 -0.4(2)
N6 N1 C1 N4 -177.22(14)
N3 N4 C1 N5 179.3(2)
N3 N4 C1 N1 -0.5(2)
